data_7123680
loop_
_publ_author_name
'Chen, Shiming'
'Xiong, Jin'
'Zhang, Yi-Quan'
'Ma, Fang'
'Sun, Hao-Ling'
'Wang, Bingwu'
'Gao, Song'

_publ_section_title
;
 Dysprosium Complexes Bearing Unsupported DyIII--GeII/SnII Metal--Metal
 Bonds as Single-Ion Magnets
;
_journal_name_full 'Chemical Communications'
_journal_paper_doi 10.1039/C9CC00388F
_journal_year 2019
_chemical_formula_moiety 'C22 H23 Dy O Sn, 2(C10 H15)'
_chemical_formula_sum 'C42 H53 Dy O Sn'
_chemical_formula_weight 855.03
_space_group_crystal_system monoclinic
_space_group_IT_number 14
_space_group_name_Hall '-P 2ybc'
_space_group_name_H-M_alt 'P 1 21/c 1'
_symmetry_space_group_name_Hall '-P 2ybc'
_symmetry_space_group_name_H-M 'P 1 21/c 1'
_atom_sites_solution_hydrogens geom
_atom_sites_solution_primary iterative
_audit_creation_date 2017-10-20
_audit_creation_method
;
Olex2 1.2
(compiled 2016.09.09 svn.r3337 for OlexSys, GUI svn.r5227)
;
_audit_update_record
;
2018-08-31 deposited with the CCDC.    2019-06-17 downloaded from the CCDC.
;
_cell_angle_alpha 90
_cell_angle_beta 132.134(6)
_cell_angle_gamma 90
_cell_formula_units_Z 4
_cell_length_a 12.6271(4)
_cell_length_b 17.0698(2)
_cell_length_c 23.3096(8)
_cell_measurement_reflns_used 25991
_cell_measurement_temperature 179.99(10)
_cell_measurement_theta_max 29.1530
_cell_measurement_theta_min 3.4940
_cell_volume 3725.8(4)
_computing_cell_refinement 'CrysAlisPro 1.171.39.16b (Rigaku OD, 2015)'
_computing_data_collection 'CrysAlisPro 1.171.39.16b (Rigaku OD, 2015)'
_computing_data_reduction 'CrysAlisPro 1.171.39.16b (Rigaku OD, 2015)'
_computing_molecular_graphics 'Olex2 (Dolomanov et al., 2009)'
_computing_publication_material 'Olex2 (Dolomanov et al., 2009)'
_computing_structure_refinement 'ShelXL (Sheldrick, 2015)'
_computing_structure_solution
;
Superflip (Palatinus & Chapuis, 2007;Palatinus & van der Lee, 2008;
Palatinus et al., 2012)
;
_diffrn_ambient_environment N~2~
_diffrn_ambient_temperature 179.99(10)
_diffrn_detector 'CCD plate'
_diffrn_measured_fraction_theta_full 0.997
_diffrn_measured_fraction_theta_max 0.998
_diffrn_measurement_details
;
List of Runs (angles in degrees, time in seconds):

  # Type    Start    End  Width  t~exp~   \w     \q     \k     \f   Frames
#--------------------------------------------------------------------------
  1  \w    -22.00  14.00   0.50    1.00    --  -15.70 -82.00 -60.00   72
  2  \w    -57.00  -9.00   0.50    1.00    --  -15.70  77.00 -60.00   96
  3  \w     -2.00  58.00   0.50    1.00    --  -15.70  19.00 -30.00  120
  4  \w    -40.00 -14.00   0.50    1.00    --  -15.70  77.00   0.00   52
  5  \w    -52.00 -21.00   0.50    1.00    --  -15.70  77.00-180.00   62
  6  \w    -48.00  -9.00   0.50    1.00    --  -15.70  77.00-120.00   78
  7  \w    -70.00  50.00   0.50    1.00    --   15.80 -57.00-180.00  240
  8  \w    -34.00  52.00   0.50    1.00    --   15.80 -82.00  90.00  172
  9  \w    -30.00  33.00   0.50    1.00    --   15.80 -82.00  60.00  126
 10  \w     24.00  74.00   0.50    1.00    --   15.80  57.00 -60.00  100
 11  \w     58.00  84.00   0.50    1.00    --   15.80  38.00-120.00   52
 12  \w    -38.00  38.00   0.50    1.00    --   15.80  38.00-120.00  152
;
_diffrn_measurement_device 'four-circle diffractometer'
_diffrn_measurement_device_type 'XtaLAB Pro: Kappa single'
_diffrn_measurement_method '\w scans'
_diffrn_orient_matrix_type 'CrysAlisPro convention (1999,Acta A55,543-557)'
_diffrn_orient_matrix_UB_11 0.0469765000
_diffrn_orient_matrix_UB_12 -0.0212467000
_diffrn_orient_matrix_UB_13 -0.0010665000
_diffrn_orient_matrix_UB_21 0.0501591000
_diffrn_orient_matrix_UB_22 -0.0027090000
_diffrn_orient_matrix_UB_23 0.0409032000
_diffrn_orient_matrix_UB_31 -0.0318969000
_diffrn_orient_matrix_UB_32 -0.0356244000
_diffrn_orient_matrix_UB_33 -0.0025440000
_diffrn_radiation_monochromator graphite
_diffrn_radiation_probe x-ray
_diffrn_radiation_type MoK\a
_diffrn_radiation_wavelength 0.710
_diffrn_reflns_av_R_equivalents 0.0271
_diffrn_reflns_av_unetI/netI 0.0180
_diffrn_reflns_Laue_measured_fraction_full 0.997
_diffrn_reflns_Laue_measured_fraction_max 0.998
_diffrn_reflns_limit_h_max 15
_diffrn_reflns_limit_h_min -15
_diffrn_reflns_limit_k_max 21
_diffrn_reflns_limit_k_min -21
_diffrn_reflns_limit_l_max 28
_diffrn_reflns_limit_l_min -28
_diffrn_reflns_number 46799
_diffrn_reflns_point_group_measured_fraction_full 0.997
_diffrn_reflns_point_group_measured_fraction_max 0.998
_diffrn_reflns_theta_full 25.214
_diffrn_reflns_theta_max 25.993
_diffrn_reflns_theta_min 3.483
_diffrn_source 'fine-focus sealed X-ray tube'
_diffrn_source_type 'Enhance (Mo) X-ray Source'
_exptl_absorpt_coefficient_mu 2.690
_exptl_absorpt_correction_T_max 1.00000
_exptl_absorpt_correction_T_min 0.85435
_exptl_absorpt_correction_type multi-scan
_exptl_absorpt_process_details
;
CrysAlisPro 1.171.39.16b (Rigaku Oxford Diffraction, 2015)
Empirical absorption correction using spherical harmonics,
 implemented in SCALE3 ABSPACK scaling algorithm.
;
_exptl_crystal_colour 'clear dark yellow'
_exptl_crystal_colour_lustre clear
_exptl_crystal_colour_modifier dark
_exptl_crystal_colour_primary yellow
_exptl_crystal_density_diffrn 1.524
_exptl_crystal_description block
_exptl_crystal_F_000 1716
_exptl_crystal_size_max 0.2
_exptl_crystal_size_mid 0.2
_exptl_crystal_size_min 0.15
_refine_diff_density_max 1.151
_refine_diff_density_min -0.767
_refine_diff_density_rms 0.065
_refine_ls_extinction_method none
_refine_ls_goodness_of_fit_ref 1.040
_refine_ls_hydrogen_treatment constr
_refine_ls_matrix_type full
_refine_ls_number_parameters 416
_refine_ls_number_reflns 7326
_refine_ls_number_restraints 324
_refine_ls_restrained_S_all 1.082
_refine_ls_R_factor_all 0.0230
_refine_ls_R_factor_gt 0.0199
_refine_ls_shift/su_max 0.003
_refine_ls_shift/su_mean 0.000
_refine_ls_structure_factor_coef Fsqd
_refine_ls_weighting_details 'w=1/[\s^2^(Fo^2^)+(0.0190P)^2^+4.2670P] where P=(Fo^2^+2Fc^2^)/3'
_refine_ls_weighting_scheme calc
_refine_ls_wR_factor_gt 0.0473
_refine_ls_wR_factor_ref 0.0487
_reflns_Friedel_coverage 0.000
_reflns_number_gt 6687
_reflns_number_total 7326
_reflns_threshold_expression 'I > 2\s(I)'
_cod_data_source_file c9cc00388f2.cif
_cod_data_source_block 1_reducted
_cod_original_cell_volume 3725.8(3)
_cod_database_code 7123680
_shelxl_version_number 2014-3
_chemical_oxdiff_formula 'C48 H60 Sn1 Dy1'
_shelx_space_group_comment
;
The symmetry employed for this shelxl refinement is uniquely defined
by the following loop, which should always be used as a source of
symmetry information in preference to the above space-group names.
They are only intended as comments.
;
_reflns_odcompleteness_completeness 99.73
_reflns_odcompleteness_iscentric 1
_reflns_odcompleteness_theta 27.42
_olex2_refinement_description
;
1. Fixed Uiso
 At 1.2 times of:
  All C(H) groups, All C(H,H) groups
 At 1.5 times of:
  All C(H,H,H) groups
2. Restrained distances
 C1-C2 \\sim C2-C3
 with sigma of 0.02
 C2-C3 \\sim C3-C4
 with sigma of 0.02
 C3-C4 \\sim C4-C5
 with sigma of 0.02
 C4-C5 \\sim C5-C1
 with sigma of 0.02
 C5-C1 \\sim C1-C2
 with sigma of 0.02
 C6-C7 \\sim C7-C8
 with sigma of 0.02
 C7-C8 \\sim C8-C9
 with sigma of 0.02
 C8-C9 \\sim C9-C10
 with sigma of 0.02
 C9-C10 \\sim C10-C6
 with sigma of 0.02
 C10-C6 \\sim C6-C7
 with sigma of 0.02
 C21-C22 \\sim C22-C23
 with sigma of 0.02
 C22-C23 \\sim C23-C24
 with sigma of 0.02
 C23-C24 \\sim C24-C25
 with sigma of 0.02
 C24-C25 \\sim C25-C26
 with sigma of 0.02
 C25-C26 \\sim C26-C21
 with sigma of 0.02
 C26-C21 \\sim C21-C22
 with sigma of 0.02
 C27-C28 \\sim C28-C29
 with sigma of 0.02
 C28-C29 \\sim C29-C30
 with sigma of 0.02
 C29-C30 \\sim C30-C31
 with sigma of 0.02
 C30-C31 \\sim C31-C32
 with sigma of 0.02
 C31-C32 \\sim C32-C27
 with sigma of 0.02
 C32-C27 \\sim C27-C28
 with sigma of 0.02
 C33-C34 \\sim C34-C35
 with sigma of 0.02
 C34-C35 \\sim C35-C36
 with sigma of 0.02
 C35-C36 \\sim C36-C37
 with sigma of 0.02
 C36-C37 \\sim C37-C38
 with sigma of 0.02
 C37-C38 \\sim C38-C33
 with sigma of 0.02
 C38-C33 \\sim C33-C34
 with sigma of 0.02
3. Restrained planarity
 C13, C3, C4, C5, C1, C2, C12, C11, C15, C14
 with sigma of 0.1
 C10, C9, C8, C7, C6, C16, C20, C19, C18, C17
 with sigma of 0.1
 C21, C26, C25, C24, C23, C22
 with sigma of 0.1
 C33, C34, C35, C36, C37, C38
 with sigma of 0.1
 C27, C28, C29, C30, C31, C32
 with sigma of 0.1
4. Rigid bond restraints
 C9, C10, C6, C7, C8
 with sigma for 1-2 distances of 0.01 and sigma for 1-3 distances of 0.01
 C3, C4, C5, C1, C2
 with sigma for 1-2 distances of 0.01 and sigma for 1-3 distances of 0.01
 C27, C28, C29, C30, C31, C32
 with sigma for 1-2 distances of 0.01 and sigma for 1-3 distances of 0.01
 C21, C26, C25, C24, C23, C22
 with sigma for 1-2 distances of 0.01 and sigma for 1-3 distances of 0.01
 C34, C33, C38, C37, C36, C35
 with sigma for 1-2 distances of 0.01 and sigma for 1-3 distances of 0.01
5. Uiso/Uaniso restraints and constraints
C1 \\sim C5 \\sim C4 \\sim C3 \\sim C2: within 2A with sigma of 0.04 and sigma
for terminal atoms of 0.08
C6 \\sim C10 \\sim C9 \\sim C8 \\sim C7: within 2A with sigma of 0.04 and sigma
for terminal atoms of 0.08
C27 \\sim C28 \\sim C29 \\sim C30 \\sim C31 \\sim C32: within 2A with sigma of
0.04 and sigma for terminal atoms of 0.08
C22 \\sim C23 \\sim C24 \\sim C25 \\sim C26 \\sim C21: within 2A with sigma of
0.04 and sigma for terminal atoms of 0.08
C33 \\sim C38 \\sim C37 \\sim C36 \\sim C35 \\sim C34: within 2A with sigma of
0.04 and sigma for terminal atoms of 0.08
Uanis(C40) \\sim Ueq, Uanis(C41) \\sim Ueq: with sigma of 0.015 and sigma for
terminal atoms of 0.015
Uanis(C41) \\sim Ueq, Uanis(C40) \\sim Ueq: with sigma of 0.01 and sigma for
terminal atoms of 0.02
Uanis(C40) \\sim Ueq: with sigma of 0.01 and sigma for terminal atoms of 0.02
6.a Secondary CH2 refined with riding coordinates:
 C42(H42A,H42B), C39(H39A,H39B), C40(H40A,H40B), C41(H41A,H41B)
6.b Aromatic/amide H refined with riding coordinates:
 C35(H35), C26(H26), C22(H22), C30(H30), C36(H36), C25(H25), C34(H34),
 C32(H32), C24(H24), C29(H29), C38(H38), C31(H31), C37(H37), C28(H28), C23(H23)
6.c Idealised Me refined as rotating group:
 C15(H15A,H15B,H15C), C11(H11A,H11B,H11C), C14(H14A,H14B,H14C), C12(H12A,H12B,
 H12C), C19(H19A,H19B,H19C), C13(H13A,H13B,H13C), C18(H18A,H18B,H18C), C16(H16A,
 H16B,H16C), C17(H17A,H17B,H17C), C20(H20A,H20B,H20C)
;
_olex2_submission_special_instructions 'No special instructions were received'
_oxdiff_exptl_absorpt_empirical_details
;
Empirical correction (ABSPACK) includes:
- Absorption correction using spherical harmonics
- Frame scaling
- Detector area scaling
;
_oxdiff_exptl_absorpt_empirical_full_max 1.345
_oxdiff_exptl_absorpt_empirical_full_min 0.808

loop_
_space_group_symop_operation_xyz
'x, y, z'
'-x, y+1/2, -z+1/2'
'-x, -y, -z'
'x, -y-1/2, z-1/2'

loop_
_atom_site_label
_atom_site_type_symbol
_atom_site_fract_x
_atom_site_fract_y
_atom_site_fract_z
_atom_site_U_iso_or_equiv
_atom_site_adp_type
_atom_site_occupancy
_atom_site_site_symmetry_order
_atom_site_calc_flag
_atom_site_refinement_flags_posn
_atom_site_refinement_flags_adp
Dy1 Dy 0.22390(2) 0.75217(2) 0.29916(2) 0.02155(4) Uani 1 1 d . .
Sn1 Sn 0.38447(2) 0.68476(2) 0.24477(2) 0.02490(5) Uani 1 1 d . .
O1 O 0.3011(2) 0.88139(10) 0.30680(12) 0.0371(4) Uani 1 1 d . .
C35 C 0.8587(3) 0.6998(2) 0.40847(16) 0.0435(7) Uani 1 1 d D U
H35 H 0.9238 0.7423 0.4293 0.052 Uiso 1 1 calc R .
C2 C -0.0200(3) 0.68160(14) 0.18444(14) 0.0292(5) Uani 1 1 d D U
C21 C 0.4007(3) 0.75907(14) 0.17346(15) 0.0296(5) Uani 1 1 d D U
C26 C 0.3256(3) 0.82864(15) 0.13889(15) 0.0346(6) Uani 1 1 d D U
H26 H 0.2563 0.8431 0.1415 0.041 Uiso 1 1 calc R .
C1 C 0.0032(3) 0.73415(14) 0.14683(14) 0.0271(5) Uani 1 1 d D U
C5 C -0.0124(3) 0.81152(14) 0.16210(15) 0.0285(5) Uani 1 1 d D U
C27 C 0.3003(3) 0.57629(15) 0.17638(15) 0.0313(6) Uani 1 1 d D U
C3 C -0.0537(3) 0.72642(15) 0.22160(15) 0.0307(5) Uani 1 1 d D U
C8 C 0.2814(3) 0.66011(15) 0.40916(14) 0.0306(6) Uani 1 1 d D U
C22 C 0.4992(3) 0.74043(16) 0.16640(16) 0.0362(6) Uani 1 1 d D U
H22 H 0.5512 0.6928 0.1881 0.043 Uiso 1 1 calc R .
C30 C 0.1922(4) 0.4367(2) 0.0911(2) 0.0606(9) Uani 1 1 d D U
H30 H 0.1564 0.3894 0.0622 0.073 Uiso 1 1 calc R .
C4 C -0.0444(3) 0.80675(15) 0.21015(15) 0.0308(6) Uani 1 1 d D U
C36 C 0.9088(3) 0.6240(2) 0.42786(17) 0.0505(8) Uani 1 1 d D U
H36 H 1.0084 0.6139 0.4622 0.061 Uiso 1 1 calc R .
C7 C 0.4053(3) 0.65608(17) 0.41971(15) 0.0354(6) Uani 1 1 d D U
C25 C 0.3486(3) 0.87769(16) 0.10070(16) 0.0405(7) Uani 1 1 d D U
H25 H 0.2951 0.9247 0.0776 0.049 Uiso 1 1 calc R .
C33 C 0.6131(3) 0.65427(15) 0.32629(14) 0.0291(5) Uani 1 1 d D U
C9 C 0.2718(3) 0.73698(15) 0.42803(15) 0.0313(6) Uani 1 1 d D U
C34 C 0.7134(3) 0.71427(17) 0.35873(15) 0.0355(6) Uani 1 1 d D U
H34 H 0.6810 0.7670 0.3463 0.043 Uiso 1 1 calc R .
C32 C 0.3055(3) 0.50588(16) 0.20827(17) 0.0402(7) Uani 1 1 d D U
H32 H 0.3462 0.5054 0.2604 0.048 Uiso 1 1 calc R .
C24 C 0.4487(3) 0.85847(17) 0.09620(16) 0.0419(7) Uani 1 1 d D U
H24 H 0.4660 0.8925 0.0710 0.050 Uiso 1 1 calc R .
C10 C 0.3909(3) 0.77949(17) 0.45114(15) 0.0381(6) Uani 1 1 d D U
C29 C 0.1825(4) 0.5056(2) 0.05697(19) 0.0596(9) Uani 1 1 d D U
H29 H 0.1386 0.5059 0.0043 0.071 Uiso 1 1 calc R .
C38 C 0.6663(3) 0.57829(17) 0.34640(18) 0.0425(7) Uani 1 1 d D U
H38 H 0.6015 0.5356 0.3253 0.051 Uiso 1 1 calc R .
C31 C 0.2535(4) 0.43648(18) 0.1668(2) 0.0522(8) Uani 1 1 d D U
H31 H 0.2602 0.3892 0.1905 0.063 Uiso 1 1 calc R .
C37 C 0.8129(3) 0.5632(2) 0.3969(2) 0.0534(8) Uani 1 1 d D U
H37 H 0.8465 0.5107 0.4099 0.064 Uiso 1 1 calc R .
C28 C 0.2371(3) 0.57478(18) 0.09972(16) 0.0424(7) Uani 1 1 d D U
H28 H 0.2309 0.6218 0.0758 0.051 Uiso 1 1 calc R .
C6 C 0.4734(3) 0.72981(19) 0.44584(15) 0.0397(7) Uani 1 1 d D U
C23 C 0.5238(3) 0.78924(19) 0.12876(16) 0.0417(7) Uani 1 1 d D U
H23 H 0.5922 0.7750 0.1254 0.050 Uiso 1 1 calc R .
C42 C 0.4280(3) 0.90134(17) 0.3196(2) 0.0473(8) Uani 1 1 d . .
H42A H 0.5090 0.8669 0.3596 0.057 Uiso 1 1 calc R .
H42B H 0.4092 0.8956 0.2712 0.057 Uiso 1 1 calc R .
C39 C 0.2430(4) 0.95343(17) 0.3092(2) 0.0529(9) Uani 1 1 d . .
H39A H 0.2438 0.9519 0.3519 0.063 Uiso 1 1 calc R .
H39B H 0.1436 0.9614 0.2598 0.063 Uiso 1 1 calc R .
C15 C -0.0166(3) 0.88340(16) 0.12335(18) 0.0421(7) Uani 1 1 d . .
H15A H 0.0805 0.8967 0.1464 0.063 Uiso 1 1 calc GR .
H15B H -0.0572 0.9272 0.1304 0.063 Uiso 1 1 calc GR .
H15C H -0.0759 0.8731 0.0680 0.063 Uiso 1 1 calc GR .
C11 C 0.0084(3) 0.71198(18) 0.08648(15) 0.0364(6) Uani 1 1 d . .
H11A H 0.0411 0.6577 0.0947 0.055 Uiso 1 1 calc GR .
H11B H 0.0746 0.7468 0.0903 0.055 Uiso 1 1 calc GR .
H11C H -0.0872 0.7170 0.0350 0.055 Uiso 1 1 calc GR .
C14 C -0.0895(3) 0.87341(17) 0.23250(19) 0.0428(7) Uani 1 1 d . .
H14A H -0.0227 0.8775 0.2890 0.064 Uiso 1 1 calc GR .
H14B H -0.1859 0.8634 0.2121 0.064 Uiso 1 1 calc GR .
H14C H -0.0890 0.9225 0.2109 0.064 Uiso 1 1 calc GR .
C12 C -0.0298(3) 0.59376(16) 0.17514(18) 0.0430(7) Uani 1 1 d . .
H12A H -0.1199 0.5798 0.1236 0.064 Uiso 1 1 calc GR .
H12B H -0.0262 0.5697 0.2146 0.064 Uiso 1 1 calc GR .
H12C H 0.0504 0.5747 0.1812 0.064 Uiso 1 1 calc GR .
C19 C 0.1727(4) 0.7653(2) 0.4388(2) 0.0488(8) Uani 1 1 d . .
H19A H 0.0977 0.7263 0.4180 0.073 Uiso 1 1 calc GR .
H19B H 0.1291 0.8150 0.4113 0.073 Uiso 1 1 calc GR .
H19C H 0.2270 0.7730 0.4940 0.073 Uiso 1 1 calc GR .
C13 C -0.1137(3) 0.69509(19) 0.25493(18) 0.0450(7) Uani 1 1 d . .
H13A H -0.2172 0.6883 0.2135 0.067 Uiso 1 1 calc GR .
H13B H -0.0937 0.7320 0.2934 0.067 Uiso 1 1 calc GR .
H13C H -0.0694 0.6444 0.2797 0.067 Uiso 1 1 calc GR .
C18 C 0.1953(3) 0.58965(17) 0.39550(18) 0.0450(7) Uani 1 1 d . .
H18A H 0.1528 0.5654 0.3460 0.068 Uiso 1 1 calc GR .
H18B H 0.1193 0.6059 0.3943 0.068 Uiso 1 1 calc GR .
H18C H 0.2576 0.5517 0.4374 0.068 Uiso 1 1 calc GR .
C16 C 0.6205(3) 0.7478(3) 0.4766(2) 0.0681(12) Uani 1 1 d . .
H16A H 0.6918 0.7354 0.5319 0.102 Uiso 1 1 calc GR .
H16B H 0.6266 0.8035 0.4689 0.102 Uiso 1 1 calc GR .
H16C H 0.6387 0.7161 0.4489 0.102 Uiso 1 1 calc GR .
C17 C 0.4647(4) 0.5815(2) 0.4165(2) 0.0614(10) Uani 1 1 d . .
H17A H 0.5143 0.5521 0.4646 0.092 Uiso 1 1 calc GR .
H17B H 0.5320 0.5942 0.4101 0.092 Uiso 1 1 calc GR .
H17C H 0.3866 0.5497 0.3726 0.092 Uiso 1 1 calc GR .
C20 C 0.4343(5) 0.8592(2) 0.4881(2) 0.0706(12) Uani 1 1 d . .
H20A H 0.3488 0.8906 0.4647 0.106 Uiso 1 1 calc GR .
H20B H 0.4924 0.8854 0.4800 0.106 Uiso 1 1 calc GR .
H20C H 0.4900 0.8537 0.5437 0.106 Uiso 1 1 calc GR .
C40 C 0.3363(5) 1.0164(2) 0.3218(4) 0.0984(17) Uani 1 1 d . U
H40A H 0.2873 1.0465 0.2735 0.118 Uiso 1 1 calc R .
H40B H 0.3609 1.0528 0.3623 0.118 Uiso 1 1 calc R .
C41 C 0.4594(6) 0.9814(3) 0.3449(4) 0.1120(19) Uani 1 1 d . U
H41A H 0.5367 0.9837 0.4020 0.134 Uiso 1 1 calc R .
H41B H 0.4919 1.0096 0.3220 0.134 Uiso 1 1 calc R .

loop_
_atom_site_aniso_label
_atom_site_aniso_U_11
_atom_site_aniso_U_22
_atom_site_aniso_U_33
_atom_site_aniso_U_23
_atom_site_aniso_U_13
_atom_site_aniso_U_12
Dy1 0.01912(6) 0.02233(6) 0.02482(6) -0.00347(4) 0.01540(5) -0.00251(4)
Sn1 0.02372(9) 0.02518(9) 0.02819(9) -0.00082(7) 0.01840(8) 0.00195(7)
O1 0.0331(10) 0.0257(9) 0.0568(12) -0.0068(9) 0.0319(10) -0.0049(8)
C35 0.0300(15) 0.069(2) 0.0357(15) -0.0085(15) 0.0236(13) -0.0121(14)
C2 0.0188(12) 0.0276(13) 0.0306(13) -0.0033(10) 0.0123(11) -0.0028(10)
C21 0.0299(14) 0.0298(13) 0.0284(13) -0.0016(10) 0.0193(12) 0.0008(10)
C26 0.0336(14) 0.0324(14) 0.0356(14) -0.0017(11) 0.0224(13) 0.0025(11)
C1 0.0170(11) 0.0304(13) 0.0247(12) -0.0014(10) 0.0102(10) 0.0004(10)
C5 0.0218(12) 0.0283(13) 0.0321(13) 0.0024(11) 0.0168(11) 0.0022(10)
C27 0.0248(13) 0.0333(14) 0.0360(14) -0.0051(11) 0.0204(12) 0.0020(11)
C3 0.0200(12) 0.0344(13) 0.0354(14) -0.0013(11) 0.0177(11) -0.0039(10)
C8 0.0324(14) 0.0332(13) 0.0256(13) 0.0011(11) 0.0192(12) -0.0021(11)
C22 0.0378(16) 0.0400(15) 0.0352(15) 0.0079(12) 0.0262(14) 0.0090(12)
C30 0.059(2) 0.0453(19) 0.065(2) -0.0266(17) 0.0362(19) -0.0122(16)
C4 0.0205(12) 0.0317(13) 0.0380(14) -0.0025(11) 0.0188(12) 0.0012(10)
C36 0.0240(14) 0.088(2) 0.0373(16) 0.0096(17) 0.0198(13) 0.0064(15)
C7 0.0333(14) 0.0490(16) 0.0260(13) 0.0094(12) 0.0207(12) 0.0120(12)
C25 0.0427(17) 0.0315(14) 0.0361(15) 0.0025(12) 0.0219(14) 0.0003(12)
C33 0.0257(13) 0.0373(14) 0.0289(13) 0.0029(11) 0.0202(11) 0.0031(11)
C9 0.0344(14) 0.0380(14) 0.0287(13) -0.0037(11) 0.0241(12) -0.0028(11)
C34 0.0326(14) 0.0436(15) 0.0359(15) -0.0033(12) 0.0253(13) -0.0034(12)
C32 0.0425(16) 0.0367(15) 0.0456(16) -0.0073(13) 0.0312(15) -0.0034(13)
C24 0.0426(17) 0.0446(17) 0.0310(14) 0.0018(12) 0.0216(14) -0.0101(13)
C10 0.0431(16) 0.0435(15) 0.0258(13) -0.0088(12) 0.0224(13) -0.0149(13)
C29 0.061(2) 0.063(2) 0.0410(18) -0.0183(16) 0.0284(17) 0.0015(18)
C38 0.0308(15) 0.0416(16) 0.0539(18) 0.0095(14) 0.0279(14) 0.0054(12)
C31 0.060(2) 0.0324(16) 0.070(2) -0.0114(15) 0.0459(19) -0.0078(14)
C37 0.0391(17) 0.057(2) 0.063(2) 0.0240(17) 0.0338(17) 0.0206(15)
C28 0.0421(17) 0.0416(16) 0.0393(15) -0.0046(13) 0.0256(14) 0.0066(13)
C6 0.0241(14) 0.070(2) 0.0203(13) 0.0017(13) 0.0129(12) -0.0073(13)
C23 0.0348(15) 0.0589(19) 0.0358(15) 0.0032(14) 0.0255(14) 0.0004(14)
C42 0.0417(17) 0.0413(16) 0.072(2) -0.0126(15) 0.0435(18) -0.0128(13)
C39 0.0455(19) 0.0335(16) 0.076(2) -0.0142(15) 0.0389(18) 0.0003(13)
C15 0.0441(17) 0.0333(15) 0.0506(18) 0.0115(13) 0.0324(15) 0.0079(13)
C11 0.0251(13) 0.0485(16) 0.0277(13) -0.0027(12) 0.0144(12) 0.0032(12)
C14 0.0363(16) 0.0385(16) 0.0612(19) -0.0060(14) 0.0358(16) 0.0031(13)
C12 0.0406(17) 0.0305(14) 0.0489(17) -0.0087(13) 0.0264(15) -0.0087(12)
C19 0.057(2) 0.058(2) 0.0531(19) -0.0005(15) 0.0460(18) 0.0073(16)
C13 0.0338(16) 0.0519(18) 0.0553(19) 0.0009(15) 0.0323(15) -0.0078(13)
C18 0.0473(18) 0.0374(16) 0.0419(17) 0.0009(13) 0.0264(15) -0.0092(13)
C16 0.0256(17) 0.132(4) 0.0346(18) 0.0063(19) 0.0152(15) -0.0119(19)
C17 0.078(3) 0.071(2) 0.054(2) 0.0335(18) 0.052(2) 0.045(2)
C20 0.106(3) 0.057(2) 0.048(2) -0.0263(17) 0.051(2) -0.043(2)
C40 0.068(3) 0.0357(19) 0.177(5) -0.021(2) 0.076(3) -0.0111(18)
C41 0.108(4) 0.067(3) 0.204(6) -0.018(3) 0.122(4) -0.031(3)

loop_
_atom_type_symbol
_atom_type_description
_atom_type_scat_dispersion_real
_atom_type_scat_dispersion_imag
_atom_type_scat_source
C C 0.0033 0.0016 'International Tables Vol C Tables 4.2.6.8 and 6.1.1.4'
H H 0.0000 0.0000 'International Tables Vol C Tables 4.2.6.8 and 6.1.1.4'
Dy Dy -0.1892 4.4098 'International Tables Vol C Tables 4.2.6.8 and 6.1.1.4'
O O 0.0106 0.0060 'International Tables Vol C Tables 4.2.6.8 and 6.1.1.4'
Sn Sn -0.6537 1.4246 'International Tables Vol C Tables 4.2.6.8 and 6.1.1.4'

loop_
_geom_angle_atom_site_label_1
_geom_angle_atom_site_label_2
_geom_angle_atom_site_label_3
_geom_angle
O1 Dy1 Sn1 91.49(4)
C21 Sn1 Dy1 119.30(6)
C27 Sn1 Dy1 117.27(7)
C27 Sn1 C21 100.49(9)
C27 Sn1 C33 98.21(9)
C33 Sn1 Dy1 123.25(6)
C33 Sn1 C21 93.18(9)
C42 O1 Dy1 124.92(16)
C39 O1 Dy1 126.74(17)
C39 O1 C42 107.9(2)
C36 C35 C34 120.1(3)
C1 C2 C3 107.9(2)
C1 C2 C12 124.9(2)
C3 C2 C12 126.5(2)
C26 C21 Sn1 123.8(2)
C26 C21 C22 116.2(2)
C22 C21 Sn1 119.86(18)
C25 C26 C21 122.2(3)
C2 C1 C11 125.3(2)
C5 C1 C2 108.3(2)
C5 C1 C11 124.9(2)
C1 C5 C4 107.7(2)
C1 C5 C15 124.4(2)
C4 C5 C15 127.2(2)
C32 C27 Sn1 120.94(19)
C28 C27 Sn1 122.1(2)
C28 C27 C32 116.9(2)
C2 C3 C13 125.9(2)
C4 C3 C2 108.1(2)
C4 C3 C13 125.2(2)
C7 C8 C9 107.9(2)
C7 C8 C18 123.8(3)
C9 C8 C18 127.3(2)
C23 C22 C21 122.2(3)
C31 C30 C29 120.0(3)
C5 C4 C14 126.7(2)
C3 C4 C5 107.8(2)
C3 C4 C14 124.4(2)
C37 C36 C35 119.2(3)
C8 C7 C17 124.3(3)
C6 C7 C8 108.3(2)
C6 C7 C17 126.5(3)
C24 C25 C26 120.2(3)
C34 C33 Sn1 118.87(19)
C38 C33 Sn1 124.7(2)
C38 C33 C34 116.4(2)
C8 C9 C19 127.0(3)
C10 C9 C8 107.7(2)
C10 C9 C19 124.1(3)
C35 C34 C33 122.4(3)
C31 C32 C27 122.4(3)
C25 C24 C23 119.3(3)
C9 C10 C20 124.7(3)
C6 C10 C9 108.5(2)
C6 C10 C20 126.0(3)
C30 C29 C28 120.0(3)
C33 C38 C37 121.6(3)
C30 C31 C32 119.3(3)
C36 C37 C38 120.3(3)
C27 C28 C29 121.3(3)
C7 C6 C16 125.9(3)
C10 C6 C7 107.6(2)
C10 C6 C16 125.6(3)
C24 C23 C22 120.0(3)
C41 C42 O1 105.6(3)
O1 C39 C40 105.6(3)
C41 C40 C39 107.4(3)
C40 C41 C42 108.7(4)

loop_
_geom_bond_atom_site_label_1
_geom_bond_atom_site_label_2
_geom_bond_distance
Dy1 Sn1 3.2390(2)
Dy1 O1 2.3697(17)
Sn1 C21 2.207(3)
Sn1 C27 2.197(3)
Sn1 C33 2.203(2)
O1 C42 1.460(3)
O1 C39 1.452(3)
C35 C36 1.376(4)
C35 C34 1.384(4)
C2 C1 1.416(4)
C2 C3 1.418(4)
C2 C12 1.508(4)
C21 C26 1.390(3)
C21 C22 1.397(4)
C26 C25 1.387(4)
C1 C5 1.415(3)
C1 C11 1.500(4)
C5 C4 1.426(3)
C5 C15 1.503(4)
C27 C32 1.391(4)
C27 C28 1.385(4)
C3 C4 1.417(4)
C3 C13 1.501(4)
C8 C7 1.412(4)
C8 C9 1.415(4)
C8 C18 1.506(4)
C22 C23 1.387(4)
C30 C29 1.378(5)
C30 C31 1.371(5)
C4 C14 1.513(4)
C36 C37 1.376(5)
C7 C6 1.411(4)
C7 C17 1.505(4)
C25 C24 1.376(4)
C33 C34 1.393(4)
C33 C38 1.389(4)
C9 C10 1.412(4)
C9 C19 1.511(4)
C32 C31 1.385(4)
C24 C23 1.380(4)
C10 C6 1.411(4)
C10 C20 1.504(4)
C29 C28 1.393(4)
C38 C37 1.398(4)
C6 C16 1.507(4)
C42 C41 1.435(5)
C39 C40 1.472(5)
C40 C41 1.393(6)

loop_
_cod_changelog_entry_id
_cod_changelog_entry_author
_cod_changelog_entry_date
_cod_changelog_entry_text
1 'Vaitkus, Antanas' 2022-06-29T12:47:00+03:00
;
 Removed the '_chemical_name_systematic' data item that had an incorrect value.
;
